data_4030268
loop_
_publ_author_name
'Pivan, J. Y.'
'Guerin, R.'
'Pena, O.'
'Padiou, J.'
'El Ghadraoui, E. H.'
'Rafiq, M.'

_publ_section_title
;
 New quaternary lanthanoid transition metal arsenides with Ho5Ni19P12-type
 derivative structure
;
_journal_name_full 'European Journal of Solid State and Inorganic Chemistry'
_journal_page_first 617
_journal_page_last 631
_journal_volume 27
_journal_year 1990
_chemical_formula_sum 'As12 Ce5 Ni15 Zr3'
_chemical_formula_weight 2753.97
_space_group_IT_number 189
_symmetry_cell_setting hexagonal
_symmetry_Int_Tables_number 189
_symmetry_space_group_name_Hall 'P -6 -2'
_symmetry_space_group_name_H-M 'P -6 2 m'
_cell_angle_alpha 90
_cell_angle_beta 90
_cell_angle_gamma 120
_cell_formula_units_Z 1
_cell_length_a 12.740(5)
_cell_length_b 12.740(5)
_cell_length_c 3.932(1)
_cell_volume 552.7(3)
_diffrn_ambient_temperature 293
_diffrn_radiation_probe x-ray
_diffrn_radiation_type MoK\a
_diffrn_radiation_wavelength 0.71069
_exptl_absorpt_coefficient_mu 42.64
_exptl_crystal_density_diffrn 8.28
_refine_ls_number_parameters 46
_refine_ls_number_reflns 526
_refine_ls_R_factor_gt 0.042
_refine_ls_wR_factor_gt 0.044
_cod_data_source_file EJSSIC-1990-27-617-631-1.cif
_cod_data_source_block Ce5Zr3Ni15As12
_cod_original_cell_volume 552.7(5)
_cod_database_code 4030268

loop_
_symmetry_equiv_pos_site_id
_symmetry_equiv_pos_as_xyz
1 x,y,z
2 -x+y,-x,-z
3 -y,x-y,z
4 x,y,-z
5 -x+y,-x,z
6 -y,x-y,-z
7 y,x,z
8 x-y,-y,-z
9 -x,-x+y,z
10 y,x,-z
11 x-y,-y,z
12 -x,-x+y,-z

loop_
_atom_site_label
_atom_site_type_symbol
_atom_site_thermal_displace_type
_atom_site_fract_x
_atom_site_fract_y
_atom_site_fract_z
_atom_site_occupancy
_atom_site_U_iso_or_equiv
Ce1 Ce Uiso 0.81200(10) 0.00000 0.50000 1.000 0.0112(3)
Ce2 Ce Uiso 0.33333 0.66667 0.00000 1.000 0.0089(1)
Zr Zr Uiso 0.4254(2) 0.00000 0.00000 1.000 0.0108(5)
As1 As Uiso 0.52630(10) 0.69810(10) 0.50000 1.000 0.0076(3)
As2 As Uiso 0.6359(2) 0.00000 0.00000 1.000 0.0108(5)
As3 As Uiso 0.1785(2) 0.00000 0.00000 1.000 0.0123(5)
Ni1 Ni Uiso 0.8817(2) 0.5147(2) 0.50000 1.000 0.0105(4)
Ni2 Ni Uiso 0.8144(2) 0.1878(2) 0.00000 0.94(2) 0.0129(5)
Ni3 Ni Uiso 0.2722(3) 0.00000 0.50000 0.760(8) 0.0157(10)
Ni4 Ni Uiso 0.00000 0.00000 0.00000 1.000 0.052(4)

loop_
_atom_type_symbol
_atom_type_description
_atom_type_scat_dispersion_real
_atom_type_scat_dispersion_imag
_atom_type_scat_source
As As 0.0499 2.0058 ' International Tables Vol C Tables 4.2.6.8 and 6.1.1.4'
Ce Ce -0.2486 2.6331 ' International Tables Vol C Tables 4.2.6.8 and 6.1.1.4'
Ni Ni 0.3393 1.1124 ' International Tables Vol C Tables 4.2.6.8 and 6.1.1.4'
Zr Zr -2.9673 0.5597 ' International Tables Vol C Tables 4.2.6.8 and 6.1.1.4'

loop_
_geom_angle_atom_site_label_1
_geom_angle_atom_site_label_2
_geom_angle_atom_site_label_3
_geom_angle
_geom_angle_site_symmetry_1
_geom_angle_site_symmetry_3
_geom_angle_publ_flag
As2 Ce1 Ni2 45.24(5) . . yes
As2 Ce1 As2 82.46(6) . 1_556 yes
As2 Ce1 Ni2 97.81(6) . 1_556 yes
As2 Ce1 Ni4 99.39(3) . 1_655 yes
As2 Ce1 Ni4 178.15(4) . 1_656 yes
As2 Ce1 As3 83.43(5) . 2_655 yes
As2 Ce1 As3 137.23(5) . 2_656 yes
As2 Ce1 Ni3 99.31(6) . 2_656 yes
As2 Ce1 Ni1 46.30(4) . 2_666 yes
As2 Ce1 As3 83.43(3) . 3_655 yes
As2 Ce1 Ni3 99.31(3) . 3_655 yes
As2 Ce1 As3 137.23(4) . 3_656 yes
As2 Ce1 Ni2 97.81(6) 1_556 . yes
Ni2 Ce1 Ni2 79.18(4) . 1_556 yes
Ni2 Ce1 Ni4 83.55(4) . 1_655 yes
Ni2 Ce1 Ni4 134.14(5) . 1_656 yes
As3 Ce1 Ni2 100.29(4) 2_655 . yes
As3 Ce1 Ni2 177.49(8) 2_656 . yes
Ni1 Ce1 Ni2 52.23(6) 2_666 . yes
As3 Ce1 Ni2 46.55(6) 3_655 . yes
As3 Ce1 Ni2 97.63(5) 3_656 . yes
As2 Ce1 Ni2 45.24(5) 1_556 1_556 yes
As2 Ce1 Ni4 178.15(4) 1_556 1_655 yes
As2 Ce1 Ni4 99.39(3) 1_556 1_656 yes
As2 Ce1 As3 137.23(5) 1_556 2_655 yes
As2 Ce1 As3 83.43(5) 1_556 2_656 yes
As2 Ce1 Ni3 99.31(6) 1_556 2_656 yes
As2 Ce1 Ni1 46.30(4) 1_556 2_666 yes
As2 Ce1 As3 137.23(4) 1_556 3_655 yes
As2 Ce1 Ni3 99.31(3) 1_556 3_655 yes
As2 Ce1 As3 83.43(3) 1_556 3_656 yes
Ni2 Ce1 Ni4 134.14(5) 1_556 1_655 yes
Ni2 Ce1 Ni4 83.55(4) 1_556 1_656 yes
As3 Ce1 Ni2 177.49(8) 2_655 1_556 yes
As3 Ce1 Ni2 100.29(4) 2_656 1_556 yes
Ni1 Ce1 Ni2 52.23(6) 2_666 1_556 yes
As3 Ce1 Ni2 97.63(5) 3_655 1_556 yes
As3 Ce1 Ni2 46.55(6) 3_656 1_556 yes
Ni4 Ce1 Ni4 78.76(3) 1_655 1_656 yes
As3 Ce1 Ni4 43.38(5) 2_655 1_655 yes
As3 Ce1 Ni4 95.17(5) 2_656 1_655 yes
Ni3 Ce1 Ni4 80.43(6) 2_656 1_655 yes
Ni1 Ce1 Ni4 135.24(2) 2_666 1_655 yes
As3 Ce1 Ni4 43.38(3) 3_655 1_655 yes
Ni3 Ce1 Ni4 80.43(3) 3_655 1_655 yes
As3 Ce1 Ni4 95.17(4) 3_656 1_655 yes
As3 Ce1 Ni4 95.17(5) 2_655 1_656 yes
As3 Ce1 Ni4 43.38(5) 2_656 1_656 yes
Ni3 Ce1 Ni4 80.43(6) 2_656 1_656 yes
Ni1 Ce1 Ni4 135.24(2) 2_666 1_656 yes
As3 Ce1 Ni4 95.17(4) 3_655 1_656 yes
Ni3 Ce1 Ni4 80.43(3) 3_655 1_656 yes
As3 Ce1 Ni4 43.38(3) 3_656 1_656 yes
As3 Ce1 As3 80.15(4) 2_655 2_656 yes
As3 Ce1 Ni3 44.08(4) 2_655 2_656 yes
As3 Ce1 Ni1 129.29(6) 2_655 2_666 yes
As3 Ce1 As3 80.31(5) 2_655 3_655 yes
As3 Ce1 Ni3 122.77(6) 2_655 3_655 yes
As3 Ce1 As3 131.35(7) 2_655 3_656 yes
As3 Ce1 Ni3 44.08(4) 2_656 2_656 yes
As3 Ce1 Ni1 129.29(6) 2_656 2_666 yes
As3 Ce1 As3 131.35(7) 2_656 3_655 yes
As3 Ce1 Ni3 122.77(6) 2_656 3_655 yes
As3 Ce1 As3 80.31(5) 2_656 3_656 yes
Ni1 Ce1 Ni3 125.69(10) 2_666 2_656 yes
As3 Ce1 Ni3 122.77(7) 3_655 2_656 yes
Ni3 Ce1 Ni3 155.17(10) 2_656 3_655 yes
As3 Ce1 Ni3 122.77(7) 3_656 2_656 yes
As3 Ce1 Ni1 97.10(5) 3_655 2_666 yes
Ni1 Ce1 Ni3 79.14(6) 2_666 3_655 yes
As3 Ce1 Ni1 97.10(5) 3_656 2_666 yes
As3 Ce1 Ni3 44.08(3) 3_655 3_655 yes
As3 Ce1 As3 80.15(4) 3_655 3_656 yes
As3 Ce1 Ni3 44.08(3) 3_656 3_655 yes
As1 Ce2 As1 81.43(2) . 1_554 yes
As1 Ce2 As1 135.46(4) . 2_565 yes
As1 Ce2 As1 82.06(3) . 2_566 yes
As1 Ce2 As1 135.46(3) . 3_664 yes
As1 Ce2 As1 82.06(3) . 3_665 yes
As1 Ce2 As1 82.06(3) 1_554 2_565 yes
As1 Ce2 As1 135.46(4) 1_554 2_566 yes
As1 Ce2 As1 82.06(3) 1_554 3_664 yes
As1 Ce2 As1 135.46(3) 1_554 3_665 yes
As1 Ce2 As1 81.43(2) 2_565 2_566 yes
As1 Ce2 As1 82.06(3) 2_565 3_664 yes
As1 Ce2 As1 135.46(4) 2_565 3_665 yes
As1 Ce2 As1 135.46(4) 2_566 3_664 yes
As1 Ce2 As1 82.06(3) 2_566 3_665 yes
As1 Ce2 As1 81.43(3) 3_664 3_665 yes
As2 Zr As3 179.98(3) . . yes
As2 Zr Ni3 134.79(7) . . yes
As2 Zr Ni3 134.79(7) . 1_554 yes
As2 Zr Ni1 51.29(7) . 2_665 yes
As2 Zr Ni2 132.02(8) . 2_665 yes
As2 Zr Ni1 51.29(7) . 2_666 yes
As1 Zr As2 99.95(6) 3_654 . yes
As1 Zr As2 99.95(6) 3_655 . yes
As3 Zr Ni3 45.21(7) . . yes
As3 Zr Ni3 45.21(7) . 1_554 yes
As3 Zr Ni1 128.71(7) . 2_665 yes
As3 Zr Ni2 47.99(8) . 2_665 yes
As3 Zr Ni1 128.71(7) . 2_666 yes
As1 Zr As3 80.05(6) 3_654 . yes
As1 Zr As3 80.05(6) 3_655 . yes
Ni3 Zr Ni3 90.42(11) . 1_554 yes
Ni1 Zr Ni3 154.42(5) 2_665 . yes
Ni1 Zr Ni3 88.81(7) 2_666 . yes
As1 Zr Ni3 112.43(8) 3_654 . yes
As1 Zr Ni3 51.32(5) 3_655 . yes
Ni1 Zr Ni3 88.81(7) 2_665 1_554 yes
Ni1 Zr Ni3 154.42(5) 2_666 1_554 yes
As1 Zr Ni3 51.32(5) 3_654 1_554 yes
As1 Zr Ni3 112.43(8) 3_655 1_554 yes
Ni1 Zr Ni2 95.62(8) 2_665 2_665 yes
Ni1 Zr Ni1 81.10(8) 2_665 2_666 yes
As1 Zr Ni1 86.68(5) 3_654 2_665 yes
As1 Zr Ni1 149.78(11) 3_655 2_665 yes
Ni1 Zr Ni2 95.62(8) 2_666 2_665 yes
As1 Zr Ni2 113.10(9) 3_654 2_665 yes
As1 Zr Ni2 113.10(9) 3_655 2_665 yes
As1 Zr Ni1 149.78(11) 3_654 2_666 yes
As1 Zr Ni1 86.68(5) 3_655 2_666 yes
As1 Zr As1 90.32(4) 3_654 3_655 yes
Ce2 As1 Ce2 81.43(4) . 1_556 yes
Ce2 As1 Zr 81.94(5) . 2_665 yes
Ce2 As1 Zr 141.70(7) . 2_666 yes
Ce2 As1 Ni3 139.28(2) . 2_666 yes
Ce2 As1 Zr 141.70(7) 1_556 2_665 yes
Ce2 As1 Zr 81.94(5) 1_556 2_666 yes
Ce2 As1 Ni3 139.28(2) 1_556 2_666 yes
Zr As1 Zr 90.32(6) 2_665 2_666 yes
Zr As1 Ni3 64.29(8) 2_665 2_666 yes
Zr As1 Ni3 64.29(8) 2_666 2_666 yes
Ce1 As2 Zr 138.77(4) . . yes
Ce1 As2 Ni2 69.69(7) . . yes
Ce1 As2 Ce1 82.46(7) . 1_554 yes
Ce1 As2 Ni1 139.42(10) . 2_665 yes
Ce1 As2 Ni1 73.64(9) . 2_666 yes
Zr As2 Ni2 117.48(9) . . yes
Ce1 As2 Zr 138.77(4) 1_554 . yes
Zr As2 Ni1 71.48(10) . 2_665 yes
Zr As2 Ni1 71.48(10) . 2_666 yes
Ce1 As2 Ni2 69.69(7) 1_554 . yes
Ni1 As2 Ni2 71.42(8) 2_665 . yes
Ni1 As2 Ni2 71.42(8) 2_666 . yes
Ce1 As2 Ni1 73.64(9) 1_554 2_665 yes
Ce1 As2 Ni1 139.42(10) 1_554 2_666 yes
Ni1 As2 Ni1 104.37(9) 2_665 2_666 yes
Zr As3 Ni3 58.73(10) . . yes
Zr As3 Ni4 180.00 . . yes
Zr As3 Ni3 58.73(10) . 1_554 yes
Ce1 As3 Zr 110.64(5) 2_665 . yes
Zr As3 Ni2 57.58(10) . 2_665 yes
Ce1 As3 Zr 110.64(5) 2_666 . yes
Ce1 As3 Zr 110.64(5) 3_544 . yes
Ce1 As3 Zr 110.64(5) 3_545 . yes
Ni3 As3 Ni4 121.27(10) . . yes
Ni3 As3 Ni3 117.47(16) . 1_554 yes
Ce1 As3 Ni3 137.16(3) 2_665 . yes
Ce1 As3 Ni3 68.45(6) 2_666 . yes
Ce1 As3 Ni3 137.16(3) 3_544 . yes
Ce1 As3 Ni3 68.45(6) 3_545 . yes
Ni3 As3 Ni4 121.27(10) 1_554 . yes
Ce1 As3 Ni4 69.36(5) 2_665 . yes
Ni2 As3 Ni4 122.42(10) 2_665 . yes
Ce1 As3 Ni4 69.36(5) 2_666 . yes
Ce1 As3 Ni4 69.36(5) 3_544 . yes
Ce1 As3 Ni4 69.36(5) 3_545 . yes
Ce1 As3 Ni3 68.45(6) 2_665 1_554 yes
Ce1 As3 Ni3 137.16(3) 2_666 1_554 yes
Ce1 As3 Ni3 68.45(6) 3_544 1_554 yes
Ce1 As3 Ni3 137.16(3) 3_545 1_554 yes
Ce1 As3 Ni2 67.40(7) 2_665 2_665 yes
Ce1 As3 Ce1 80.15(3) 2_665 2_666 yes
Ce1 As3 Ce1 85.56(4) 2_665 3_544 yes
Ce1 As3 Ce1 138.72(9) 2_665 3_545 yes
Ce1 As3 Ni2 67.40(7) 2_666 2_665 yes
Ce1 As3 Ni2 139.67(3) 3_544 2_665 yes
Ce1 As3 Ni2 139.67(3) 3_545 2_665 yes
Ce1 As3 Ce1 138.72(9) 2_666 3_544 yes
Ce1 As3 Ce1 85.56(4) 2_666 3_545 yes
Ce1 As3 Ce1 80.15(3) 3_544 3_545 yes
Ce1 Ni1 Zr 113.82(7) 3_655 3_655 yes
Ce1 Ni1 As2 60.06(6) 3_655 3_655 yes
Ce1 Ni1 Zr 113.82(7) 3_655 3_656 yes
Ce1 Ni1 As2 60.06(6) 3_655 3_656 yes
Zr Ni1 As2 57.23(7) 3_655 3_655 yes
Zr Ni1 Zr 81.10(7) 3_655 3_656 yes
Zr Ni1 As2 119.07(11) 3_655 3_656 yes
Zr Ni1 As2 119.07(11) 3_656 3_655 yes
As2 Ni1 As2 104.37(10) 3_655 3_656 yes
Zr Ni1 As2 57.23(7) 3_656 3_656 yes
Ce1 Ni2 As2 65.07(6) . . yes
Ce1 Ni2 Ce1 79.18(6) . 1_554 yes
Ce1 Ni2 Zr 121.48(8) . 3_655 yes
Ce1 Ni2 As3 66.05(7) . 3_655 yes
Ce1 Ni2 As2 65.07(6) 1_554 . yes
Zr Ni2 As2 170.50(14) 3_655 . yes
As2 Ni2 As3 115.06(12) . 3_655 yes
Ce1 Ni2 Zr 121.48(8) 1_554 3_655 yes
Ce1 Ni2 As3 66.05(7) 1_554 3_655 yes
Zr Ni2 As3 74.44(9) 3_655 3_655 yes
Zr Ni3 As3 76.06(7) . . yes
Zr Ni3 Zr 90.42(12) . 1_556 yes
Zr Ni3 As3 166.47(15) . 1_556 yes
Ce1 Ni3 Zr 121.34(3) 2_666 . yes
Ce1 Ni3 Zr 121.34(3) 3_545 . yes
Zr Ni3 As1 64.39(8) . 3_655 yes
Zr Ni3 As3 166.47(15) 1_556 . yes
As3 Ni3 As3 117.47(18) . 1_556 yes
Ce1 Ni3 As3 67.47(8) 2_666 . yes
Ce1 Ni3 As3 67.47(8) 3_545 . yes
As1 Ni3 As3 108.57(4) 3_655 . yes
Zr Ni3 As3 76.06(7) 1_556 1_556 yes
Ce1 Ni3 Zr 121.34(3) 2_666 1_556 yes
Ce1 Ni3 Zr 121.34(3) 3_545 1_556 yes
Zr Ni3 As1 64.39(8) 1_556 3_655 yes
Ce1 Ni3 As3 67.47(8) 2_666 1_556 yes
Ce1 Ni3 As3 67.47(8) 3_545 1_556 yes
As1 Ni3 As3 108.57(4) 3_655 1_556 yes
Ce1 Ni3 Ce1 84.83(10) 2_666 3_545 yes
Ce1 Ni3 As1 170.26(13) 2_666 3_655 yes
Ce1 Ni3 As1 85.43(5) 3_545 3_655 yes
Ce1 Ni4 As3 140.62(1) 1_454 . yes
Ce1 Ni4 As3 140.62(1) 1_455 . yes
As3 Ni4 As3 120.00(7) . 2_555 yes
Ce1 Ni4 As3 67.27(2) 2_665 . yes
Ce1 Ni4 As3 67.27(2) 2_666 . yes
Ce1 Ni4 As3 67.27(1) 3_544 . yes
Ce1 Ni4 As3 67.27(1) 3_545 . yes
As3 Ni4 As3 120.00(4) . 3_555 yes
Ce1 Ni4 Ce1 78.76(2) 1_454 1_455 yes
Ce1 Ni4 As3 67.27(5) 1_454 2_555 yes
Ce1 Ni4 Ce1 84.04(2) 1_454 2_665 yes
Ce1 Ni4 Ce1 134.53(2) 1_454 2_666 yes
Ce1 Ni4 Ce1 84.04(1) 1_454 3_544 yes
Ce1 Ni4 Ce1 134.53(2) 1_454 3_545 yes
Ce1 Ni4 As3 67.27(3) 1_454 3_555 yes
Ce1 Ni4 As3 67.27(5) 1_455 2_555 yes
Ce1 Ni4 Ce1 134.53(2) 1_455 2_665 yes
Ce1 Ni4 Ce1 84.04(2) 1_455 2_666 yes
Ce1 Ni4 Ce1 134.53(2) 1_455 3_544 yes
Ce1 Ni4 Ce1 84.04(1) 1_455 3_545 yes
Ce1 Ni4 As3 67.27(3) 1_455 3_555 yes
Ce1 Ni4 As3 140.62(1) 2_665 2_555 yes
Ce1 Ni4 As3 140.62(1) 2_666 2_555 yes
Ce1 Ni4 As3 67.27(5) 3_544 2_555 yes
Ce1 Ni4 As3 67.27(5) 3_545 2_555 yes
As3 Ni4 As3 120.00(8) 2_555 3_555 yes
Ce1 Ni4 Ce1 78.76(2) 2_665 2_666 yes
Ce1 Ni4 Ce1 84.04(2) 2_665 3_544 yes
Ce1 Ni4 Ce1 134.53(3) 2_665 3_545 yes
Ce1 Ni4 As3 67.27(4) 2_665 3_555 yes
Ce1 Ni4 Ce1 134.53(3) 2_666 3_544 yes
Ce1 Ni4 Ce1 84.04(2) 2_666 3_545 yes
Ce1 Ni4 As3 67.27(4) 2_666 3_555 yes
Ce1 Ni4 Ce1 78.76(2) 3_544 3_545 yes
Ce1 Ni4 As3 140.62(1) 3_544 3_555 yes
Ce1 Ni4 As3 140.62(1) 3_545 3_555 yes

loop_
_geom_bond_atom_site_label_1
_geom_bond_atom_site_label_2
_geom_bond_distance
_geom_bond_site_symmetry_2
_geom_bond_publ_flag
Ce1 As2 2.983(2) . yes
Ce1 Ni2 3.085(2) . yes
Ce1 As2 2.983(2) 1_556 yes
Ce1 Ni2 3.085(2) 1_556 yes
Ce1 Ni4 3.0987(16) 1_655 yes
Ce1 Ni4 3.0987(16) 1_656 yes
Ce1 As3 3.054(2) 2_655 yes
Ce1 As3 3.054(2) 2_656 yes
Ce1 Ni3 3.075(4) 2_656 yes
Ce1 Ni1 3.303(4) 2_666 yes
Ce1 As3 3.054(2) 3_655 yes
Ce1 Ni3 3.075(3) 3_655 yes
Ce1 As3 3.054(2) 3_656 yes
Ce2 As1 3.0141(16) . yes
Ce2 As1 3.0141(16) 1_554 yes
Ce2 As1 3.0141(15) 2_565 yes
Ce2 As1 3.0141(15) 2_566 yes
Ce2 As1 3.0141(17) 3_664 yes
Ce2 As1 3.0141(17) 3_665 yes
Zr As2 2.682(4) . yes
Zr As3 3.146(4) . yes
Zr Ni3 2.770(3) . yes
Zr Ni3 2.770(3) 1_554 yes
Zr Ni1 3.024(3) 2_665 yes
Zr Ni2 2.756(4) 2_665 yes
Zr Ni1 3.024(3) 2_666 yes
Zr As1 2.7726(16) 3_654 yes
Zr As1 2.7726(16) 3_655 yes
As1 Ni3 2.400(5) 2_666 yes
As2 Ni2 2.336(3) . yes
As2 Ni1 2.489(2) 2_665 yes
As2 Ni1 2.489(2) 2_666 yes
As3 Ni3 2.300(3) . yes
As3 Ni4 2.274(3) . yes
As3 Ni3 2.300(3) 1_554 yes
As3 Ni2 2.426(3) 2_665 yes

loop_
_geom_torsion_atom_site_label_1
_geom_torsion_atom_site_label_2
_geom_torsion_atom_site_label_3
_geom_torsion_atom_site_label_4
_geom_torsion
_geom_torsion_publ_flag
Ni2 Ce1 As2 Zr -108.92(6) no
Ni3 Zr As2 Ce1 0.00 no
Ni3 Zr As2 Ni2 -90.00 no
As2 Zr Ni3 As3 180.00 no
Zr As2 Ni2 Ce1 135.35(3) no
Ni4 As3 Ni3 Zr 180.00(1) no
